data_2012700
loop_
_publ_author_name
'Li, Dong-Feng'
'Okamura, Taka-aki'
'Sun, Wei-Yin'
'Ueyama, Norikazu'
'Tang, Wen-Xia'

_publ_section_title
;
 A three-dimensional Cu^II^--W^IV^ bimetallic porous assembly
 containing a zigzag ladder structure
;
_journal_issue 5
_journal_name_full 'Acta Crystallographica Section C'
_journal_page_first m280
_journal_page_last m282
_journal_paper_doi 10.1107/S0108270102004298
_journal_volume 58
_journal_year 2002
_chemical_formula_iupac '[Cu2 W (CN)8 (C2 H8 N2)3] , 4H2 O'
_chemical_formula_moiety 'C14 H24 Cu2 N14 W , 4H2 O'
_chemical_formula_sum 'C14 H32 Cu2 N14 O4 W'
_chemical_formula_weight 771.48
_chemical_name_systematic
;
penta-\m-cyano-tricyanotris(ethylenediamine)dicopper(II)tungsten(IV)
tetrahydrate
;
_space_group_IT_number 2
_symmetry_cell_setting triclinic
_symmetry_space_group_name_Hall '-P 1'
_symmetry_space_group_name_H-M 'P -1'
_atom_sites_solution_hydrogens geom
_atom_sites_solution_primary direct
_atom_sites_solution_secondary difmap
_audit_creation_method SHELXL97
_cell_angle_alpha 75.407(3)
_cell_angle_beta 85.574(3)
_cell_angle_gamma 81.367(4)
_cell_formula_units_Z 2
_cell_length_a 9.0072(7)
_cell_length_b 9.7391(6)
_cell_length_c 15.5818(11)
_cell_measurement_reflns_used 8762
_cell_measurement_temperature 150(2)
_cell_measurement_theta_max 27.5
_cell_measurement_theta_min 2.6
_cell_volume 1306.68(16)
_computing_cell_refinement TEXSAN
_computing_data_collection 'TEXSAN (Molecular Structure Corporation, 2000)'
_computing_data_reduction TEXSAN
_computing_molecular_graphics 'SHELXTL (Sheldrick, 1998)'
_computing_publication_material SHELXTL
_computing_structure_refinement 'SHELXL97 (Sheldrick, 1997)'
_computing_structure_solution 'SHELXS97 (Sheldrick, 1997)'
_diffrn_ambient_temperature 150(2)
_diffrn_detector_area_resol_mean 10.00
_diffrn_measured_fraction_theta_full 0.984
_diffrn_measured_fraction_theta_max 0.984
_diffrn_measurement_device_type 'Rigaku RAXIS-RAPID imaging-plate'
_diffrn_measurement_method \w
_diffrn_radiation_monochromator graphite
_diffrn_radiation_source 'fine-focus sealed tube'
_diffrn_radiation_type MoK\a
_diffrn_radiation_wavelength 0.71073
_diffrn_reflns_av_R_equivalents 0.026
_diffrn_reflns_av_sigmaI/netI 0.030
_diffrn_reflns_limit_h_max 10
_diffrn_reflns_limit_h_min -10
_diffrn_reflns_limit_k_max 11
_diffrn_reflns_limit_k_min -11
_diffrn_reflns_limit_l_max 18
_diffrn_reflns_limit_l_min -18
_diffrn_reflns_number 7452
_diffrn_reflns_theta_full 25.00
_diffrn_reflns_theta_max 25.0
_diffrn_reflns_theta_min 2.2
_exptl_absorpt_coefficient_mu 6.059
_exptl_absorpt_correction_T_max 0.548
_exptl_absorpt_correction_T_min 0.250
_exptl_absorpt_correction_type multi-scan
_exptl_absorpt_process_details '(ABSCOR; Higashi, 1995)'
_exptl_crystal_colour 'dark blue'
_exptl_crystal_density_diffrn 1.961
_exptl_crystal_density_meas ?
_exptl_crystal_density_method 'not measured'
_exptl_crystal_description platelet
_exptl_crystal_F_000 756
_exptl_crystal_size_max 0.25
_exptl_crystal_size_mid 0.20
_exptl_crystal_size_min 0.10
_refine_diff_density_max 0.83
_refine_diff_density_min -1.48
_refine_ls_extinction_method none
_refine_ls_goodness_of_fit_ref 1.013
_refine_ls_hydrogen_treatment constr
_refine_ls_matrix_type full
_refine_ls_number_parameters 359
_refine_ls_number_reflns 4533
_refine_ls_number_restraints 0
_refine_ls_restrained_S_all 1.013
_refine_ls_R_factor_all 0.029
_refine_ls_R_factor_gt 0.026
_refine_ls_shift/su_max <0.001
_refine_ls_shift/su_mean 0.000
_refine_ls_structure_factor_coef Fsqd
_refine_ls_weighting_details 'w = 1/[\s^2^(Fo^2^)+(0.0293P)^2^+5.1937P] where P=(Fo^2^+2Fc^2^)/3'
_refine_ls_weighting_scheme calc
_refine_ls_wR_factor_gt 0.060
_refine_ls_wR_factor_ref 0.061
_reflns_number_gt 4194
_reflns_number_total 4533
_reflns_threshold_expression I>2\s(I)
_cod_data_source_file gg1099.cif
_cod_data_source_block I
_cod_depositor_comments
;
The following automatic conversions were performed:
'_symmetry_cell_setting' value 'Triclinic' changed to 'triclinic'
according to '/home/saulius/struct/CIF-dictionaries/cif_core.dic'
dictionary named 'cif_core.dic' version 2.4.1 from 2010-06-29.

Automatic conversion script
Id: cif_fix_enum 1527 2010-12-29 10:47:43Z saulius 

The following automatic conversions were performed:

'_symmetry_cell_setting' value 'Triclinic' changed to 'triclinic'
according to /home/saulius/struct/CIF-dictionaries/cif_core.dic
dictionary named 'cif_core.dic' version 2.4.1 from 2010-06-29.

Automatic conversion script
Id: cif_fix_values 1715 2011-07-08 13:25:40Z adriana 

The following automatic conversions were performed:

'_exptl_crystal_density_meas' value 'not measured' was changed to '?'
- the value is perceived as not measured.

Automatic conversion script
Id: cif_fix_values 3008 2015-01-20 13:52:24Z robertas 
;
_cod_original_sg_symbol_Hall -p_1
_cod_original_sg_symbol_H-M P-1
_cod_database_code 2012700
_cod_database_fobs_code 2012700

loop_
_symmetry_equiv_pos_as_xyz
'x, y, z'
'-x, -y, -z'

loop_
_atom_site_label
_atom_site_fract_x
_atom_site_fract_y
_atom_site_fract_z
_atom_site_U_iso_or_equiv
_atom_site_adp_type
_atom_site_calc_flag
_atom_site_refinement_flags
_atom_site_occupancy
_atom_site_disorder_assembly
_atom_site_disorder_group
_atom_site_type_symbol
W1 -0.263486(19) -0.253509(17) 0.308533(11) 0.01522(7) Uani d . 1 . . W
Cu1 -0.73106(6) -0.54370(5) 0.34559(3) 0.01567(12) Uani d . 1 . . Cu
Cu2 0.0000 0.0000 0.5000 0.02014(17) Uani d S 1 . . Cu
Cu3 0.0000 0.0000 0.0000 0.0546(3) Uani d S 1 . . Cu
C1 -0.4764(5) -0.3370(5) 0.3430(3) 0.0212(10) Uani d . 1 . . C
C2 -0.2763(5) -0.3161(4) 0.4517(3) 0.0165(9) Uani d . 1 . . C
C3 -0.0528(5) -0.3845(4) 0.3509(3) 0.0196(9) Uani d . 1 . . C
C4 -0.2534(5) -0.4436(5) 0.2602(3) 0.0263(11) Uani d . 1 . . C
C5 -0.3927(6) -0.1556(6) 0.1920(4) 0.0330(12) Uani d . 1 . . C
C6 -0.4156(5) -0.0768(5) 0.3409(3) 0.0231(10) Uani d . 1 . . C
C7 -0.1267(5) -0.0993(5) 0.3281(3) 0.0254(11) Uani d . 1 . . C
C8 -0.1095(6) -0.2174(5) 0.1942(3) 0.0324(12) Uani d . 1 . . C
C9 -0.6225(8) -0.5070(7) 0.1642(4) 0.0548(19) Uani d . 1 . . C
H9A -0.5482 -0.4421 0.1650 0.066 Uiso calc R 1 . . H
H9B -0.6441 -0.4993 0.1017 0.066 Uiso calc R 1 . . H
C10 -0.5623(6) -0.6587(6) 0.2087(3) 0.0370(13) Uani d . 1 . . C
H10A -0.6299 -0.7251 0.2002 0.044 Uiso calc R 1 . . H
H10B -0.4615 -0.6857 0.1829 0.044 Uiso calc R 1 . . H
C11 0.2867(6) -0.1700(5) 0.5308(4) 0.0388(13) Uani d . 1 . . C
H11A 0.3904 -0.1948 0.5081 0.047 Uiso calc R 1 . . H
H11B 0.2892 -0.1791 0.5954 0.047 Uiso calc R 1 . . H
C12 0.1884(6) -0.2679(5) 0.5138(4) 0.0373(13) Uani d . 1 . . C
H12A 0.2178 -0.3661 0.5503 0.045 Uiso calc R 1 . . H
H12B 0.1985 -0.2706 0.4505 0.045 Uiso calc R 1 . . H
C13 0.2516(10) -0.1985(7) -0.0292(4) 0.073(3) Uani d . 1 . . C
H13A 0.2244 -0.2815 0.0176 0.088 Uiso calc R 1 . . H
H13B 0.3595 -0.2178 -0.0462 0.088 Uiso calc R 1 . . H
C14 0.1590(9) -0.1759(7) -0.1075(4) 0.065(2) Uani d . 1 . . C
H14A 0.1670 -0.2655 -0.1276 0.078 Uiso calc R 1 . . H
H14B 0.1944 -0.1006 -0.1570 0.078 Uiso calc R 1 . . H
N1 -0.5884(4) -0.3819(4) 0.3564(3) 0.0250(9) Uani d . 1 . . N
N2 -0.2802(4) -0.3474(4) 0.5278(3) 0.0193(8) Uani d . 1 . . N
N3 0.0622(4) -0.4495(4) 0.3667(3) 0.0219(8) Uani d . 1 . . N
N4 -0.2440(6) -0.5449(5) 0.2331(3) 0.0443(12) Uani d . 1 . . N
N5 -0.4646(7) -0.1025(7) 0.1321(3) 0.0611(17) Uani d . 1 . . N
N6 -0.4976(5) 0.0144(4) 0.3585(3) 0.0362(11) Uani d . 1 . . N
N7 -0.0487(5) -0.0229(5) 0.3393(4) 0.0383(11) Uani d . 1 . . N
N8 -0.0273(6) -0.2016(5) 0.1334(3) 0.0584(17) Uani d . 1 . . N
N9 -0.7624(6) -0.4682(6) 0.2146(3) 0.0479(14) Uani d . 1 . . N
H9C -0.8403 -0.5068 0.1987 0.057 Uiso calc R 1 . . H
H9D -0.7871 -0.3702 0.2015 0.057 Uiso calc R 1 . . H
N10 -0.5533(4) -0.6671(4) 0.3038(2) 0.0206(8) Uani d . 1 . . N
H10C -0.4656 -0.6365 0.3133 0.025 Uiso calc R 1 . . H
H10D -0.5523 -0.7606 0.3357 0.025 Uiso calc R 1 . . H
N11 0.2269(4) -0.0204(4) 0.4852(3) 0.0264(9) Uani d . 1 . . N
H11C 0.2557 -0.0020 0.4259 0.032 Uiso calc R 1 . . H
H11D 0.2635 0.0435 0.5098 0.032 Uiso calc R 1 . . H
N12 0.0312(4) -0.2161(4) 0.5368(3) 0.0264(9) Uani d . 1 . . N
H12C 0.0120 -0.2468 0.5969 0.032 Uiso calc R 1 . . H
H12D -0.0336 -0.2518 0.5078 0.032 Uiso calc R 1 . . H
N13 0.2223(8) -0.0669(6) 0.0038(3) 0.0647(19) Uani d . 1 . . N
H13C 0.2742 0.0027 -0.0313 0.078 Uiso calc R 1 . . H
H13D 0.2532 -0.0857 0.0610 0.078 Uiso calc R 1 . . H
N14 0.0008(8) -0.1317(6) -0.0810(4) 0.0692(19) Uani d . 1 . . N
H14C -0.0434 -0.2109 -0.0521 0.083 Uiso calc R 1 . . H
H14D -0.0527 -0.0853 -0.1304 0.083 Uiso calc R 1 . . H
O1A -1.051(3) -1.2703(14) 0.7317(5) 0.061(4) Uani d P 0.81(5) A 1 O
O1B -1.124(4) -1.217(5) 0.7264(13) 0.025(11) Uani d P 0.19(5) A 2 O
O2A -1.1425(18) -1.4289(11) 0.0200(6) 0.069(5) Uani d P 0.65(3) B 1 O
O2B -1.259(5) -1.449(2) 0.0336(13) 0.100(13) Uani d P 0.35(3) B 2 O
O3A -1.3779(10) -1.1912(9) 0.9672(6) 0.077(3) Uani d P 0.680(11) . . O
O3B -1.0642(18) -1.4384(16) 0.8913(11) 0.066(6) Uani d P 0.320(11) . . O
O4A -1.2286(10) -0.8958(15) 0.7896(6) 0.057(4) Uani d P 0.494(18) C 1 O
O4B -1.2208(11) -1.0034(14) 0.7678(9) 0.077(5) Uani d P 0.506(18) C 2 O

loop_
_atom_site_aniso_label
_atom_site_aniso_U_11
_atom_site_aniso_U_22
_atom_site_aniso_U_33
_atom_site_aniso_U_12
_atom_site_aniso_U_13
_atom_site_aniso_U_23
W1 0.01613(10) 0.01103(9) 0.01585(10) 0.00081(6) 0.00200(6) -0.00078(6)
Cu1 0.0150(3) 0.0148(2) 0.0161(3) 0.0016(2) 0.0007(2) -0.0041(2)
Cu2 0.0137(4) 0.0165(4) 0.0306(4) -0.0011(3) 0.0018(3) -0.0078(3)
Cu3 0.0976(9) 0.0244(5) 0.0262(5) 0.0167(5) 0.0277(5) -0.0008(4)
C1 0.027(3) 0.015(2) 0.021(2) 0.0027(19) 0.0013(19) -0.0060(17)
C2 0.013(2) 0.0091(19) 0.026(3) -0.0001(16) 0.0030(17) -0.0032(17)
C3 0.025(2) 0.012(2) 0.022(2) -0.0048(19) 0.0061(19) -0.0033(17)
C4 0.026(3) 0.030(3) 0.023(2) -0.001(2) 0.002(2) -0.009(2)
C5 0.034(3) 0.033(3) 0.031(3) -0.008(2) -0.001(2) -0.003(2)
C6 0.022(2) 0.013(2) 0.033(3) -0.0017(19) -0.001(2) -0.0045(19)
C7 0.014(2) 0.026(2) 0.031(3) 0.004(2) 0.0022(19) -0.001(2)
C8 0.035(3) 0.025(2) 0.027(3) 0.009(2) 0.005(2) 0.004(2)
C9 0.064(4) 0.066(4) 0.015(3) 0.035(3) 0.007(3) -0.002(3)
C10 0.040(3) 0.047(3) 0.023(3) 0.012(3) 0.001(2) -0.020(2)
C11 0.026(3) 0.027(3) 0.062(4) 0.002(2) 0.000(3) -0.013(3)
C12 0.030(3) 0.022(2) 0.055(4) 0.003(2) 0.007(3) -0.008(2)
C13 0.120(7) 0.043(4) 0.031(3) 0.045(4) 0.014(4) -0.001(3)
C14 0.113(6) 0.038(3) 0.031(3) 0.021(4) 0.022(4) -0.009(3)
N1 0.022(2) 0.025(2) 0.031(2) -0.0063(17) 0.0083(17) -0.0123(17)
N2 0.0170(18) 0.0171(18) 0.021(2) 0.0017(15) 0.0010(15) -0.0030(15)
N3 0.018(2) 0.0185(18) 0.027(2) 0.0020(16) 0.0018(16) -0.0050(16)
N4 0.047(3) 0.037(3) 0.057(3) -0.006(2) 0.011(2) -0.029(2)
N5 0.057(4) 0.084(4) 0.031(3) -0.012(3) -0.023(3) 0.015(3)
N6 0.026(2) 0.017(2) 0.062(3) 0.0026(18) 0.007(2) -0.009(2)
N7 0.022(2) 0.023(2) 0.071(3) -0.0082(19) -0.001(2) -0.012(2)
N8 0.057(3) 0.043(3) 0.045(3) 0.020(3) 0.033(3) 0.017(2)
N9 0.046(3) 0.066(3) 0.020(2) 0.034(3) -0.003(2) -0.012(2)
N10 0.022(2) 0.0153(18) 0.023(2) 0.0011(15) 0.0029(16) -0.0060(15)
N11 0.019(2) 0.023(2) 0.041(2) -0.0039(16) 0.0044(17) -0.0141(18)
N12 0.021(2) 0.020(2) 0.039(2) -0.0023(16) -0.0009(18) -0.0106(17)
N13 0.105(5) 0.048(3) 0.023(3) 0.029(3) 0.012(3) -0.004(2)
N14 0.107(5) 0.042(3) 0.051(3) 0.013(3) 0.025(3) -0.019(3)
O1A 0.080(11) 0.035(5) 0.063(4) -0.008(7) 0.019(4) -0.007(3)
O1B 0.015(16) 0.029(18) 0.025(11) 0.004(13) 0.002(8) -0.004(8)
O2A 0.078(10) 0.068(6) 0.053(5) 0.003(5) 0.008(5) -0.014(4)
O2B 0.15(4) 0.083(13) 0.068(12) -0.023(14) 0.028(14) -0.024(10)
O3A 0.088(6) 0.071(5) 0.075(6) -0.004(4) -0.027(5) -0.020(4)
O3B 0.063(10) 0.056(9) 0.078(12) -0.019(8) -0.035(9) 0.004(8)
O4A 0.036(5) 0.089(11) 0.050(6) -0.004(5) 0.008(4) -0.028(5)
O4B 0.042(6) 0.066(9) 0.115(10) -0.006(5) -0.001(6) -0.010(7)

loop_
_atom_type_symbol
_atom_type_description
_atom_type_scat_dispersion_real
_atom_type_scat_dispersion_imag
_atom_type_scat_source
C C 0.0033 0.0016 'International Tables Vol C Tables 4.2.6.8 and 6.1.1.4'
H H 0.0000 0.0000 'International Tables Vol C Tables 4.2.6.8 and 6.1.1.4'
N N 0.0061 0.0033 'International Tables Vol C Tables 4.2.6.8 and 6.1.1.4'
Cu Cu 0.3201 1.2651 'International Tables Vol C Tables 4.2.6.8 and 6.1.1.4'
W W -0.8490 6.8722 'International Tables Vol C Tables 4.2.6.8 and 6.1.1.4'
O O 0.0106 0.0060 'International Tables Vol C Tables 4.2.6.8 and 6.1.1.4'

loop_
_geom_angle_atom_site_label_1
_geom_angle_atom_site_label_2
_geom_angle_atom_site_label_3
_geom_angle_site_symmetry_1
_geom_angle_site_symmetry_3
_geom_angle
_geom_angle_publ_flag
C4 W1 C2 . . 108.06(17) ?
C4 W1 C8 . . 76.24(19) ?
C2 W1 C8 . . 143.63(18) ?
C4 W1 C5 . . 83.17(19) ?
C2 W1 C5 . . 143.99(18) ?
C8 W1 C5 . . 71.7(2) ?
C4 W1 C3 . . 73.61(17) ?
C2 W1 C3 . . 72.81(15) ?
C8 W1 C3 . . 74.13(17) ?
C5 W1 C3 . . 142.28(19) ?
C4 W1 C7 . . 142.61(18) ?
C2 W1 C7 . . 84.00(17) ?
C8 W1 C7 . . 74.1(2) ?
C5 W1 C7 . . 108.05(19) ?
C3 W1 C7 . . 76.80(16) ?
C4 W1 C6 . . 143.55(18) ?
C2 W1 C6 . . 77.95(16) ?
C8 W1 C6 . . 120.65(18) ?
C5 W1 C6 . . 73.89(19) ?
C3 W1 C6 . . 139.47(17) ?
C7 W1 C6 . . 72.74(17) ?
C4 W1 C1 . . 71.71(17) ?
C2 W1 C1 . . 74.79(16) ?
C8 W1 C1 . . 137.1(2) ?
C5 W1 C1 . . 76.83(18) ?
C3 W1 C1 . . 121.17(16) ?
C7 W1 C1 . . 144.91(16) ?
C6 W1 C1 . . 75.67(16) ?
N3 Cu1 N2 1_455 2_446 91.68(15) ?
N3 Cu1 N9 1_455 . 87.71(17) ?
N2 Cu1 N9 2_446 . 168.1(2) ?
N3 Cu1 N10 1_455 . 163.46(16) ?
N2 Cu1 N10 2_446 . 94.35(15) ?
N9 Cu1 N10 . . 83.21(16) ?
N3 Cu1 N1 1_455 . 102.76(15) ?
N2 Cu1 N1 2_446 . 95.89(15) yes
N9 Cu1 N1 . . 95.9(2) ?
N10 Cu1 N1 . . 91.94(15) ?
N12 Cu2 N12 2_556 . 180.0 ?
N12 Cu2 N11 2_556 . 95.41(16) ?
N12 Cu2 N11 . . 84.59(16) ?
N12 Cu2 N11 2_556 2_556 84.59(16) ?
N12 Cu2 N11 . 2_556 95.41(16) ?
N11 Cu2 N11 . 2_556 180.0 ?
N13 Cu3 N13 . 2 180.0 ?
N13 Cu3 N14 . . 84.6(3) ?
N13 Cu3 N14 2 . 95.4(3) ?
N13 Cu3 N14 . 2 95.4(3) ?
N13 Cu3 N14 2 2 84.6(3) ?
N14 Cu3 N14 . 2 180.0(2) ?
N1 C1 W1 . . 176.2(4) ?
N2 C2 W1 . . 178.3(4) ?
N3 C3 W1 . . 174.7(4) ?
N4 C4 W1 . . 178.0(5) ?
N5 C5 W1 . . 177.9(5) ?
N6 C6 W1 . . 178.7(4) ?
N7 C7 W1 . . 176.7(4) ?
N8 C8 W1 . . 178.4(5) ?
N9 C9 C10 . . 106.8(5) ?
N10 C10 C9 . . 107.6(4) ?
C12 C11 N11 . . 108.8(4) ?
C11 C12 N12 . . 108.6(4) ?
N13 C13 C14 . . 107.7(5) ?
C13 C14 N14 . . 107.9(5) ?
C1 N1 Cu1 . . 150.1(3) yes
C2 N2 Cu1 . 2_446 163.9(3) yes
C3 N3 Cu1 . 1_655 158.8(4) yes
C7 N7 Cu2 . . 122.0(4) yes
C8 N8 Cu3 . . 133.9(4) yes
C9 N9 Cu1 . . 109.4(3) ?
C10 N10 Cu1 . . 110.2(3) ?
C11 N11 Cu2 . . 107.7(3) ?
C12 N12 Cu2 . . 108.7(3) ?
C13 N13 Cu3 . . 107.8(5) ?
C14 N14 Cu3 . . 108.4(5) ?
N9 C9 H9A . . 110.4 ?
C10 C9 H9A . . 110.4 ?
N9 C9 H9B . . 110.4 ?
C10 C9 H9B . . 110.4 ?
H9A C9 H9B . . 108.6 ?
N10 C10 H10A . . 110.2 ?
C9 C10 H10A . . 110.2 ?
N10 C10 H10B . . 110.2 ?
C9 C10 H10B . . 110.2 ?
H10A C10 H10B . . 108.5 ?
C12 C11 H11A . . 109.9 ?
N11 C11 H11A . . 109.9 ?
C12 C11 H11B . . 109.9 ?
N11 C11 H11B . . 109.9 ?
H11A C11 H11B . . 108.3 ?
C11 C12 H12A . . 110.0 ?
N12 C12 H12A . . 110.0 ?
C11 C12 H12B . . 110.0 ?
N12 C12 H12B . . 110.0 ?
H12A C12 H12B . . 108.3 ?
N13 C13 H13A . . 110.2 ?
C14 C13 H13A . . 110.2 ?
N13 C13 H13B . . 110.2 ?
C14 C13 H13B . . 110.2 ?
H13A C13 H13B . . 108.5 ?
C13 C14 H14A . . 110.1 ?
N14 C14 H14A . . 110.1 ?
C13 C14 H14B . . 110.1 ?
N14 C14 H14B . . 110.1 ?
H14A C14 H14B . . 108.4 ?
C9 N9 H9C . . 109.8 ?
Cu1 N9 H9C . . 109.8 ?
C9 N9 H9D . . 109.8 ?
Cu1 N9 H9D . . 109.8 ?
H9C N9 H9D . . 108.2 ?
C10 N10 H10C . . 109.6 ?
Cu1 N10 H10C . . 109.6 ?
C10 N10 H10D . . 109.6 ?
Cu1 N10 H10D . . 109.6 ?
H10C N10 H10D . . 108.1 ?
C11 N11 H11C . . 110.2 ?
Cu2 N11 H11C . . 110.2 ?
C11 N11 H11D . . 110.2 ?
Cu2 N11 H11D . . 110.2 ?
H11C N11 H11D . . 108.5 ?
C12 N12 H12C . . 109.9 ?
Cu2 N12 H12C . . 109.9 ?
C12 N12 H12D . . 109.9 ?
Cu2 N12 H12D . . 109.9 ?
H12C N12 H12D . . 108.3 ?
C13 N13 H13C . . 110.1 ?
Cu3 N13 H13C . . 110.1 ?
C13 N13 H13D . . 110.1 ?
Cu3 N13 H13D . . 110.1 ?
H13C N13 H13D . . 108.5 ?
C14 N14 H14C . . 110.0 ?
Cu3 N14 H14C . . 110.0 ?
C14 N14 H14D . . 110.0 ?
Cu3 N14 H14D . . 110.0 ?
H14C N14 H14D . . 108.4 ?

loop_
_geom_bond_atom_site_label_1
_geom_bond_atom_site_label_2
_geom_bond_site_symmetry_2
_geom_bond_distance
_geom_bond_publ_flag
W1 C1 . 2.172(5) ?
W1 C2 . 2.158(5) ?
W1 C3 . 2.169(5) ?
W1 C4 . 2.156(5) ?
W1 C5 . 2.164(5) ?
W1 C6 . 2.172(4) ?
W1 C7 . 2.171(5) ?
W1 C8 . 2.161(5) ?
Cu1 N1 . 2.222(4) yes
Cu1 N2 2_446 1.992(4) yes
Cu1 N3 1_455 1.990(4) yes
Cu1 N9 . 2.014(4) yes
Cu1 N10 . 2.022(4) yes
Cu2 N7 . 2.644(5) yes
Cu2 N11 . 2.024(4) yes
Cu2 N12 . 2.019(4) yes
Cu3 N8 . 2.500(4) yes
Cu3 N13 . 2.011(6) yes
Cu3 N14 . 2.012(6) yes
C1 N1 . 1.142(6) ?
C2 N2 . 1.147(6) ?
C3 N3 . 1.140(6) ?
C4 N4 . 1.156(6) ?
C5 N5 . 1.143(7) ?
C6 N6 . 1.142(6) ?
C7 N7 . 1.148(6) ?
C8 N8 . 1.150(7) ?
C9 N9 . 1.484(7) ?
C9 C10 . 1.504(8) ?
C10 N10 . 1.471(6) ?
C11 C12 . 1.476(8) ?
C11 N11 . 1.490(6) ?
C12 N12 . 1.479(6) ?
C13 N13 . 1.479(8) ?
C13 C14 . 1.483(11) ?
C14 N14 . 1.484(9) ?
N2 Cu1 2_446 1.992(4) ?
N3 Cu1 1_655 1.990(4) ?
C9 H9A . 0.9900 ?
C9 H9B . 0.9900 ?
C10 H10A . 0.9900 ?
C10 H10B . 0.9900 ?
C11 H11A . 0.9900 ?
C11 H11B . 0.9900 ?
C12 H12A . 0.9900 ?
C12 H12B . 0.9900 ?
C13 H13A . 0.9900 ?
C13 H13B . 0.9900 ?
C14 H14A . 0.9900 ?
C14 H14B . 0.9900 ?
N9 H9C . 0.9200 ?
N9 H9D . 0.9200 ?
N10 H10C . 0.9200 ?
N10 H10D . 0.9200 ?
N11 H11C . 0.9200 ?
N11 H11D . 0.9200 ?
N12 H12C . 0.9200 ?
N12 H12D . 0.9200 ?
N13 H13C . 0.9200 ?
N13 H13D . 0.9200 ?
N14 H14C . 0.9200 ?
N14 H14D . 0.9200 ?

loop_
_geom_hbond_atom_site_label_D
_geom_hbond_atom_site_label_H
_geom_hbond_atom_site_label_A
_geom_hbond_site_symmetry_A
_geom_hbond_distance_DH
_geom_hbond_distance_HA
_geom_hbond_distance_DA
_geom_hbond_angle_DHA
_geom_hbond_publ_flag
N9 H9C O1A 2_336 0.92 2.48 3.16(2) 132 ?
N9 H9D N8 1_455 0.92 2.63 3.315(8) 132 ?
N10 H10C N4 1_555 0.92 2.44 3.202(6) 141 ?
N10 H10D N6 1_545 0.92 2.12 2.978(6) 155 yes
N11 H11C N6 1_655 0.92 2.39 3.054(6) 129 yes
N12 H12C O1A 1_665 0.92 2.10 3.002(10) 168 ?
N12 H12D N2 1_555 0.92 2.50 3.279(5) 142 yes
N13 H13C N5 2_555 0.92 2.38 3.252(8) 158 yes
N14 H14C O2A 1_665 0.92 2.40 3.322(14) 176 ?
N14 H14D O4B 1_664 0.92 2.19 3.097(14) 167 ?
